data_4518066
loop_
_publ_author_name
'Karlinskii, Bogdan Ya.'
'Kostyukovich, Alexander Yu.'
'Kucherov, Fedor A.'
'Galkin, Konstantin I.'
'Kozlov, Kirill S.'
'Ananikov, Valentine P.'

_publ_section_title
;
 Directing-Group-Free, Carbonyl Group-Promoted Catalytic C--H Arylation of
 Bio-Based Furans
;
_journal_issue 19
_journal_name_full 'ACS Catalysis'
_journal_page_first 11466
_journal_page_last 11480
_journal_paper_doi 10.1021/acscatal.0c02143
_journal_volume 10
_journal_year 2020
_chemical_formula_moiety 'C13 H7 F3 O3'
_chemical_formula_sum 'C13 H7 F3 O3'
_chemical_formula_weight 268.19
_space_group_crystal_system monoclinic
_space_group_IT_number 14
_space_group_name_Hall '-P 2ybc'
_space_group_name_H-M_alt 'P 1 21/c 1'
_atom_sites_solution_hydrogens geom
_atom_sites_solution_primary direct
_atom_sites_solution_secondary difmap
_audit_creation_method SHELXL-2018/3
_cell_angle_alpha 90
_cell_angle_beta 101.1950(10)
_cell_angle_gamma 90
_cell_formula_units_Z 4
_cell_length_a 11.0065(3)
_cell_length_b 13.6364(3)
_cell_length_c 7.4223(2)
_cell_measurement_reflns_used 9701
_cell_measurement_temperature 100(2)
_cell_measurement_theta_max 44.29
_cell_measurement_theta_min 3.40
_cell_volume 1092.81(5)
_computing_cell_refinement 'SAINT (Bruker, 2016)'
_computing_data_collection '<i>APEX3</i> (Bruker, 2016)'
_computing_data_reduction 'SAINT (Bruker, 2016)'
_computing_molecular_graphics 'SHELXTL (Sheldrick, 2015b)'
_computing_publication_material 'SHELXTL (Sheldrick, 2015b)'
_computing_structure_refinement 'SHELXL-2018 (Sheldrick, 2015a)'
_computing_structure_solution 'SHELXS-2013 (Sheldrick, 2008)'
_diffrn_ambient_temperature 100(2)
_diffrn_measured_fraction_theta_full 0.992
_diffrn_measured_fraction_theta_max 0.991
_diffrn_measurement_device_type 'Bruker AXS D8 QUEST'
_diffrn_measurement_method '\w scans'
_diffrn_radiation_type MoK\a
_diffrn_radiation_wavelength 0.71073
_diffrn_reflns_av_R_equivalents 0.0406
_diffrn_reflns_av_unetI/netI 0.0168
_diffrn_reflns_Laue_measured_fraction_full 0.992
_diffrn_reflns_Laue_measured_fraction_max 0.991
_diffrn_reflns_limit_h_max 22
_diffrn_reflns_limit_h_min -22
_diffrn_reflns_limit_k_max 27
_diffrn_reflns_limit_k_min -27
_diffrn_reflns_limit_l_max 14
_diffrn_reflns_limit_l_min -14
_diffrn_reflns_number 137806
_diffrn_reflns_point_group_measured_fraction_full 0.992
_diffrn_reflns_point_group_measured_fraction_max 0.991
_diffrn_reflns_theta_full 25.242
_diffrn_reflns_theta_max 45.441
_diffrn_reflns_theta_min 2.406
_diffrn_source 'X-Ray tube'
_exptl_absorpt_coefficient_mu 0.149
_exptl_absorpt_correction_T_max 0.7489
_exptl_absorpt_correction_T_min 0.7126
_exptl_absorpt_correction_type multi-scan
_exptl_absorpt_process_details 'SADABS 2016/2 (Krause <i>et al.</i>, 2015)'
_exptl_crystal_colour colourless
_exptl_crystal_density_diffrn 1.630
_exptl_crystal_density_method 'not measured'
_exptl_crystal_description block
_exptl_crystal_F_000 544
_exptl_crystal_size_max 0.45
_exptl_crystal_size_mid 0.42
_exptl_crystal_size_min 0.31
_refine_diff_density_max 0.635
_refine_diff_density_min -0.402
_refine_diff_density_rms 0.068
_refine_ls_extinction_method none
_refine_ls_goodness_of_fit_ref 1.042
_refine_ls_hydrogen_treatment constr
_refine_ls_matrix_type full
_refine_ls_number_parameters 172
_refine_ls_number_reflns 9140
_refine_ls_number_restraints 0
_refine_ls_restrained_S_all 1.042
_refine_ls_R_factor_all 0.0647
_refine_ls_R_factor_gt 0.0461
_refine_ls_shift/su_max 0.001
_refine_ls_shift/su_mean 0.000
_refine_ls_structure_factor_coef Fsqd
_refine_ls_weighting_details 'w=1/[\s^2^(Fo^2^)+(0.0795P)^2^+0.1644P] where P=(Fo^2^+2Fc^2^)/3'
_refine_ls_weighting_scheme calc
_refine_ls_wR_factor_gt 0.1334
_refine_ls_wR_factor_ref 0.1489
_reflns_Friedel_coverage 0.000
_reflns_number_gt 6997
_reflns_number_total 9140
_reflns_threshold_expression 'I > 2\s(I)'
_cod_data_source_file cs0c02143_si_002.cif
_cod_data_source_block 3k
_cod_depositor_comments 'Adding full bibliography for 4518064--4518066.cif.'
_cod_original_sg_symbol_H-M 'P 21/c'
_cod_database_code 4518066
_shelx_shelxl_version_number 2018/3
_shelx_space_group_comment
;
The symmetry employed for this shelxl refinement is uniquely defined
by the following loop, which should always be used as a source of
symmetry information in preference to the above space-group names.
They are only intended as comments.
;
_shelx_estimated_absorpt_t_min 0.936
_shelx_estimated_absorpt_t_max 0.955

loop_
_space_group_symop_operation_xyz
'x, y, z'
'-x, y+1/2, -z+1/2'
'-x, -y, -z'
'x, -y-1/2, z-1/2'

loop_
_atom_site_label
_atom_site_type_symbol
_atom_site_fract_x
_atom_site_fract_y
_atom_site_fract_z
_atom_site_U_iso_or_equiv
_atom_site_adp_type
_atom_site_occupancy
_atom_site_site_symmetry_order
_atom_site_calc_flag
_atom_site_refinement_flags_posn
_atom_site_refinement_flags_adp
_atom_site_refinement_flags_occupancy
_atom_site_disorder_assembly
_atom_site_disorder_group
F1 F 1.12730(6) 0.87635(6) 0.52783(9) 0.04564(17) Uani 1 1 d . . . . .
F2 F 1.13970(5) 0.81589(5) 0.26673(8) 0.03490(12) Uani 1 1 d . . . . .
F3 F 1.04827(6) 0.95347(5) 0.28070(13) 0.04985(19) Uani 1 1 d . . . . .
O1 O 0.57833(5) 0.41907(3) 0.13030(8) 0.02402(9) Uani 1 1 d . . . . .
O2 O 0.45099(4) 0.54908(3) 0.30923(6) 0.01762(7) Uani 1 1 d . . . . .
O3 O 0.22228(5) 0.56130(4) 0.42983(8) 0.02584(10) Uani 1 1 d . . . . .
C1 C 0.62296(5) 0.49920(4) 0.17414(8) 0.01884(9) Uani 1 1 d . . . . .
H1 H 0.698583 0.516172 0.138406 0.023 Uiso 1 1 calc R U . . .
C2 C 0.56637(5) 0.57050(4) 0.27868(8) 0.01646(8) Uani 1 1 d . . . . .
C3 C 0.60488(5) 0.66193(4) 0.34726(7) 0.01561(8) Uani 1 1 d . . . . .
C4 C 0.50422(5) 0.69943(4) 0.42174(8) 0.01760(8) Uani 1 1 d . . . . .
H4 H 0.500090 0.761589 0.478030 0.021 Uiso 1 1 calc R U . . .
C5 C 0.41495(5) 0.62857(4) 0.39638(8) 0.01766(8) Uani 1 1 d . . . . .
C6 C 0.29522(5) 0.62883(5) 0.45279(9) 0.02079(9) Uani 1 1 d . . . . .
H6 H 0.272800 0.686017 0.511743 0.025 Uiso 1 1 calc R U . . .
C7 C 0.72255(5) 0.71238(4) 0.34804(7) 0.01574(8) Uani 1 1 d . . . . .
C8 C 0.83411(5) 0.66064(4) 0.36672(8) 0.01835(9) Uani 1 1 d . . . . .
H8 H 0.834428 0.591361 0.380308 0.022 Uiso 1 1 calc R U . . .
C9 C 0.94452(5) 0.71001(4) 0.36550(9) 0.01987(9) Uani 1 1 d . . . . .
H9 H 1.019860 0.674631 0.375023 0.024 Uiso 1 1 calc R U . . .
C10 C 0.94356(5) 0.81188(4) 0.35019(8) 0.01942(9) Uani 1 1 d . . . . .
C11 C 0.83365(6) 0.86463(4) 0.33489(9) 0.02011(9) Uani 1 1 d . . . . .
H11 H 0.834126 0.934097 0.325432 0.024 Uiso 1 1 calc R U . . .
C12 C 0.72334(5) 0.81487(4) 0.33357(8) 0.01803(8) Uani 1 1 d . . . . .
H12 H 0.648077 0.850468 0.322814 0.022 Uiso 1 1 calc R U . . .
C13 C 1.06342(6) 0.86464(5) 0.35566(11) 0.02577(12) Uani 1 1 d . . . . .

loop_
_atom_site_aniso_label
_atom_site_aniso_U_11
_atom_site_aniso_U_22
_atom_site_aniso_U_33
_atom_site_aniso_U_23
_atom_site_aniso_U_13
_atom_site_aniso_U_12
F1 0.0363(3) 0.0645(4) 0.0350(3) -0.0097(3) 0.0042(2) -0.0282(3)
F2 0.02269(19) 0.0427(3) 0.0431(3) -0.0011(2) 0.01557(19) -0.00678(18)
F3 0.0316(3) 0.0313(3) 0.0895(6) 0.0233(3) 0.0186(3) -0.0067(2)
O1 0.0246(2) 0.01561(16) 0.0315(2) -0.00429(15) 0.00467(16) -0.00081(14)
O2 0.01490(14) 0.01498(14) 0.02337(17) -0.00062(12) 0.00469(12) -0.00115(11)
O3 0.01884(18) 0.0271(2) 0.0327(2) -0.00020(18) 0.00787(16) -0.00429(15)
C1 0.01787(19) 0.01581(18) 0.0230(2) -0.00183(15) 0.00431(16) 0.00063(14)
C2 0.01482(17) 0.01386(16) 0.02091(19) -0.00051(14) 0.00397(14) -0.00038(13)
C3 0.01442(16) 0.01331(16) 0.01929(18) 0.00017(13) 0.00373(14) -0.00013(12)
C4 0.01658(18) 0.01480(17) 0.0221(2) -0.00032(14) 0.00539(15) 0.00026(14)
C5 0.01519(17) 0.01595(18) 0.0222(2) 0.00047(15) 0.00465(15) 0.00060(13)
C6 0.01653(19) 0.0211(2) 0.0257(2) 0.00101(17) 0.00649(17) 0.00063(15)
C7 0.01547(17) 0.01403(16) 0.01805(18) -0.00017(13) 0.00406(14) -0.00095(13)
C8 0.01557(18) 0.01579(18) 0.0240(2) 0.00002(15) 0.00474(15) -0.00052(14)
C9 0.01635(19) 0.0194(2) 0.0245(2) 0.00041(17) 0.00561(16) -0.00103(15)
C10 0.01821(19) 0.0199(2) 0.0211(2) 0.00087(16) 0.00620(16) -0.00427(15)
C11 0.0214(2) 0.01594(19) 0.0236(2) 0.00088(16) 0.00595(17) -0.00316(15)
C12 0.01849(19) 0.01440(17) 0.0216(2) 0.00020(14) 0.00499(15) -0.00095(14)
C13 0.0219(2) 0.0257(3) 0.0309(3) 0.0018(2) 0.0080(2) -0.0074(2)

loop_
_atom_type_symbol
_atom_type_description
_atom_type_scat_dispersion_real
_atom_type_scat_dispersion_imag
_atom_type_scat_source
C C 0.0033 0.0016 'International Tables Vol C Tables 4.2.6.8 and 6.1.1.4'
H H 0.0000 0.0000 'International Tables Vol C Tables 4.2.6.8 and 6.1.1.4'
O O 0.0106 0.0060 'International Tables Vol C Tables 4.2.6.8 and 6.1.1.4'
F F 0.0171 0.0103 'International Tables Vol C Tables 4.2.6.8 and 6.1.1.4'

loop_
_geom_angle_atom_site_label_1
_geom_angle_atom_site_label_2
_geom_angle_atom_site_label_3
_geom_angle
_geom_angle_site_symmetry_1
_geom_angle_site_symmetry_3
_geom_angle_publ_flag
C5 O2 C2 105.97(4) . . ?
O1 C1 C2 123.35(6) . . ?
O1 C1 H1 118.3 . . ?
C2 C1 H1 118.3 . . ?
O2 C2 C3 111.15(5) . . ?
O2 C2 C1 116.98(5) . . ?
C3 C2 C1 131.76(5) . . ?
C2 C3 C4 105.10(4) . . ?
C2 C3 C7 129.24(5) . . ?
C4 C3 C7 125.65(5) . . ?
C5 C4 C3 106.59(5) . . ?
C5 C4 H4 126.7 . . ?
C3 C4 H4 126.7 . . ?
O2 C5 C4 111.17(5) . . ?
O2 C5 C6 120.11(5) . . ?
C4 C5 C6 128.70(5) . . ?
O3 C6 C5 124.67(6) . . ?
O3 C6 H6 117.7 . . ?
C5 C6 H6 117.7 . . ?
C8 C7 C12 119.46(5) . . ?
C8 C7 C3 121.43(5) . . ?
C12 C7 C3 119.09(5) . . ?
C9 C8 C7 120.41(5) . . ?
C9 C8 H8 119.8 . . ?
C7 C8 H8 119.8 . . ?
C8 C9 C10 119.35(5) . . ?
C8 C9 H9 120.3 . . ?
C10 C9 H9 120.3 . . ?
C11 C10 C9 120.94(5) . . ?
C11 C10 C13 120.07(6) . . ?
C9 C10 C13 118.97(6) . . ?
C12 C11 C10 119.50(5) . . ?
C12 C11 H11 120.3 . . ?
C10 C11 H11 120.3 . . ?
C11 C12 C7 120.31(5) . . ?
C11 C12 H12 119.8 . . ?
C7 C12 H12 119.8 . . ?
F3 C13 F2 106.58(7) . . ?
F3 C13 F1 106.84(7) . . ?
F2 C13 F1 105.38(7) . . ?
F3 C13 C10 112.85(6) . . ?
F2 C13 C10 112.41(6) . . ?
F1 C13 C10 112.26(6) . . ?

loop_
_geom_bond_atom_site_label_1
_geom_bond_atom_site_label_2
_geom_bond_distance
_geom_bond_site_symmetry_2
_geom_bond_publ_flag
F1 C13 1.3431(10) . ?
F2 C13 1.3408(10) . ?
F3 C13 1.3299(9) . ?
O1 C1 1.2161(7) . ?
O2 C5 1.3603(7) . ?
O2 C2 1.3643(7) . ?
O3 C6 1.2118(8) . ?
C1 C2 1.4570(8) . ?
C1 H1 0.9500 . ?
C2 C3 1.3819(7) . ?
C3 C4 1.4256(7) . ?
C3 C7 1.4656(7) . ?
C4 C5 1.3648(8) . ?
C4 H4 0.9500 . ?
C5 C6 1.4581(8) . ?
C6 H6 0.9500 . ?
C7 C8 1.3995(8) . ?
C7 C12 1.4019(7) . ?
C8 C9 1.3908(8) . ?
C8 H8 0.9500 . ?
C9 C10 1.3937(9) . ?
C9 H9 0.9500 . ?
C10 C11 1.3929(9) . ?
C10 C13 1.4963(8) . ?
C11 C12 1.3893(8) . ?
C11 H11 0.9500 . ?
C12 H12 0.9500 . ?

loop_
_geom_hbond_atom_site_label_D
_geom_hbond_atom_site_label_H
_geom_hbond_atom_site_label_A
_geom_hbond_distance_DH
_geom_hbond_distance_HA
_geom_hbond_distance_DA
_geom_hbond_angle_DHA
_geom_hbond_site_symmetry_A
_geom_hbond_publ_flag
C4 H4 O1 0.95 2.39 3.1320(7) 134.2 2_655 yes
C6 H6 F2 0.95 2.61 3.2368(8) 124.0 4_476 yes

loop_
_geom_torsion_atom_site_label_1
_geom_torsion_atom_site_label_2
_geom_torsion_atom_site_label_3
_geom_torsion_atom_site_label_4
_geom_torsion
_geom_torsion_site_symmetry_1
_geom_torsion_site_symmetry_2
_geom_torsion_site_symmetry_3
_geom_torsion_site_symmetry_4
_geom_torsion_publ_flag
C5 O2 C2 C3 0.78(6) . . . . ?
C5 O2 C2 C1 -175.73(5) . . . . ?
O1 C1 C2 O2 -7.57(9) . . . . ?
O1 C1 C2 C3 176.80(6) . . . . ?
O2 C2 C3 C4 -1.18(6) . . . . ?
C1 C2 C3 C4 174.65(6) . . . . ?
O2 C2 C3 C7 178.41(5) . . . . ?
C1 C2 C3 C7 -5.76(10) . . . . ?
C2 C3 C4 C5 1.11(6) . . . . ?
C7 C3 C4 C5 -178.51(5) . . . . ?
C2 O2 C5 C4 -0.03(6) . . . . ?
C2 O2 C5 C6 -178.77(5) . . . . ?
C3 C4 C5 O2 -0.68(7) . . . . ?
C3 C4 C5 C6 177.91(6) . . . . ?
O2 C5 C6 O3 0.86(10) . . . . ?
C4 C5 C6 O3 -177.62(7) . . . . ?
C2 C3 C7 C8 -34.01(9) . . . . ?
C4 C3 C7 C8 145.50(6) . . . . ?
C2 C3 C7 C12 147.33(6) . . . . ?
C4 C3 C7 C12 -33.15(8) . . . . ?
C12 C7 C8 C9 -1.90(9) . . . . ?
C3 C7 C8 C9 179.45(5) . . . . ?
C7 C8 C9 C10 1.62(9) . . . . ?
C8 C9 C10 C11 -0.43(9) . . . . ?
C8 C9 C10 C13 177.87(6) . . . . ?
C9 C10 C11 C12 -0.47(9) . . . . ?
C13 C10 C11 C12 -178.75(6) . . . . ?
C10 C11 C12 C7 0.18(9) . . . . ?
C8 C7 C12 C11 0.99(8) . . . . ?
C3 C7 C12 C11 179.67(5) . . . . ?
C11 C10 C13 F3 -22.76(10) . . . . ?
C9 C10 C13 F3 158.92(7) . . . . ?
C11 C10 C13 F2 -143.34(6) . . . . ?
C9 C10 C13 F2 38.34(9) . . . . ?
C11 C10 C13 F1 98.05(8) . . . . ?
C9 C10 C13 F1 -80.26(9) . . . . ?
